data_2221037
loop_
_publ_author_name
'Duan, Yanbing'
'Sun, Haifeng'
'Guo, Peng'
'Ji, Min'

_publ_section_title
;
 <i>S</i>-4-Chlorophenyl 9,10-dihydroacridine-9-carbothioate
;
_journal_coeditor_code CV2506
_journal_issue 3
_journal_name_full 'Acta Crystallographica Section E'
_journal_page_first o446
_journal_paper_doi 10.1107/S1600536809003468
_journal_volume 65
_journal_year 2009
_chemical_formula_iupac 'C20 H14 Cl N O S'
_chemical_formula_moiety 'C20 H14 Cl N O S'
_chemical_formula_sum 'C20 H14 Cl N O S'
_chemical_formula_weight 351.83
_chemical_name_systematic
;
<i>S</i>-4-Chlorophenyl 9,10-dihydroacridine-9-carbothioate
;
_space_group_IT_number 14
_symmetry_cell_setting monoclinic
_symmetry_space_group_name_Hall '-P 2yn'
_symmetry_space_group_name_H-M 'P 1 21/n 1'
_atom_sites_solution_hydrogens geom
_atom_sites_solution_primary direct
_atom_sites_solution_secondary difmap
_audit_creation_method SHELXL-97
_cell_angle_alpha 90.00
_cell_angle_beta 96.85(3)
_cell_angle_gamma 90.00
_cell_formula_units_Z 4
_cell_length_a 6.3171(13)
_cell_length_b 14.535(3)
_cell_length_c 18.169(4)
_cell_measurement_reflns_used 12319
_cell_measurement_temperature 293(2)
_cell_measurement_theta_max 27.48
_cell_measurement_theta_min 3.02
_cell_volume 1656.4(6)
_computing_cell_refinement 'CrystalClear (Rigaku, 2000)'
_computing_data_collection 'CrystalClear (Rigaku, 2000)'
_computing_data_reduction 'CrystalStructure (Rigaku/MSC, 2003)'
_computing_molecular_graphics 'SHELXTL (Sheldrick, 2008)'
_computing_publication_material 'SHELXL97 (Sheldrick, 2008)'
_computing_structure_refinement 'SHELXL97 (Sheldrick, 2008)'
_computing_structure_solution 'SHELXS97 (Sheldrick, 2008)'
_diffrn_ambient_temperature 293(2)
_diffrn_measured_fraction_theta_full 0.999
_diffrn_measured_fraction_theta_max 0.999
_diffrn_measurement_device_type 'Bruker SMART APEX CCD'
_diffrn_measurement_method \w
_diffrn_radiation_monochromator graphite
_diffrn_radiation_source 'fine-focus sealed tube'
_diffrn_radiation_type MoK\a
_diffrn_radiation_wavelength 0.71073
_diffrn_reflns_av_R_equivalents 0.0689
_diffrn_reflns_av_sigmaI/netI 0.0593
_diffrn_reflns_limit_h_max 8
_diffrn_reflns_limit_h_min -8
_diffrn_reflns_limit_k_max 18
_diffrn_reflns_limit_k_min -18
_diffrn_reflns_limit_l_max 23
_diffrn_reflns_limit_l_min -23
_diffrn_reflns_number 16788
_diffrn_reflns_theta_full 27.48
_diffrn_reflns_theta_max 27.48
_diffrn_reflns_theta_min 3.02
_exptl_absorpt_coefficient_mu 0.362
_exptl_absorpt_correction_T_max 0.971
_exptl_absorpt_correction_T_min 0.963
_exptl_absorpt_correction_type multi-scan
_exptl_absorpt_process_details '(SADABS; Sheldrick, 1996)'
_exptl_crystal_colour colorless
_exptl_crystal_density_diffrn 1.411
_exptl_crystal_density_method 'not measured'
_exptl_crystal_description block
_exptl_crystal_F_000 728
_exptl_crystal_size_max 0.15
_exptl_crystal_size_mid 0.09
_exptl_crystal_size_min 0.07
_refine_diff_density_max 0.213
_refine_diff_density_min -0.312
_refine_ls_extinction_method none
_refine_ls_goodness_of_fit_ref 1.039
_refine_ls_hydrogen_treatment constr
_refine_ls_matrix_type full
_refine_ls_number_parameters 217
_refine_ls_number_reflns 3788
_refine_ls_number_restraints 0
_refine_ls_restrained_S_all 1.039
_refine_ls_R_factor_all 0.1080
_refine_ls_R_factor_gt 0.0568
_refine_ls_shift/su_max 0.001
_refine_ls_shift/su_mean 0.000
_refine_ls_structure_factor_coef Fsqd
_refine_ls_weighting_details 'calc w=1/[\s^2^(Fo^2^)+(0.0388P)^2^+0.6284P] where P=(Fo^2^+2Fc^2^)/3'
_refine_ls_weighting_scheme calc
_refine_ls_wR_factor_gt 0.1091
_refine_ls_wR_factor_ref 0.1291
_reflns_number_gt 2287
_reflns_number_total 3788
_reflns_threshold_expression I>2\s(I)
_cod_data_source_file cv2506.cif
_cod_data_source_block I
_cod_original_sg_symbol_H-M 'P 21/n'
_cod_database_code 2221037
_cod_database_fobs_code 2221037

loop_
_symmetry_equiv_pos_as_xyz
'x, y, z'
'-x+1/2, y+1/2, -z+1/2'
'-x, -y, -z'
'x-1/2, -y-1/2, z-1/2'

loop_
_atom_site_type_symbol
_atom_site_label
_atom_site_fract_x
_atom_site_fract_y
_atom_site_fract_z
_atom_site_U_iso_or_equiv
_atom_site_adp_type
_atom_site_calc_flag
_atom_site_refinement_flags
_atom_site_occupancy
_atom_site_disorder_assembly
_atom_site_disorder_group
S S1 0.79621(14) 0.07317(5) 0.13309(4) 0.0622(3) Uani d . 1 . .
Cl Cl1 0.31742(17) -0.27324(6) -0.00643(5) 0.0881(3) Uani d . 1 . .
O O1 0.9837(3) -0.05520(12) 0.21991(11) 0.0601(6) Uani d . 1 . .
N N1 0.7547(4) 0.24449(14) 0.27564(13) 0.0506(6) Uani d . 1 . .
H H1A 0.6458 0.2804 0.2693 0.061 Uiso calc R 1 . .
C C1 1.0780(4) 0.19172(17) 0.23159(14) 0.0408(6) Uani d . 1 . .
C C2 1.2502(5) 0.21117(19) 0.19322(16) 0.0527(7) Uani d . 1 . .
H H2A 1.3570 0.1674 0.1919 0.063 Uiso calc R 1 . .
C C3 1.2669(5) 0.2938(2) 0.15705(17) 0.0630(9) Uani d . 1 . .
H H3A 1.3837 0.3056 0.1318 0.076 Uiso calc R 1 . .
C C4 1.1082(5) 0.3588(2) 0.15878(17) 0.0597(8) Uani d . 1 . .
H H4A 1.1162 0.4141 0.1335 0.072 Uiso calc R 1 . .
C C5 0.9387(5) 0.34239(18) 0.19761(16) 0.0530(7) Uani d . 1 . .
H H5A 0.8337 0.3870 0.1990 0.064 Uiso calc R 1 . .
C C6 0.9226(4) 0.25965(17) 0.23493(15) 0.0419(6) Uani d . 1 . .
C C7 0.7560(4) 0.17308(17) 0.32648(14) 0.0441(6) Uani d . 1 . .
C C8 0.6100(5) 0.1711(2) 0.37797(16) 0.0584(8) Uani d . 1 . .
H H8A 0.5062 0.2166 0.3771 0.070 Uiso calc R 1 . .
C C9 0.6178(6) 0.1023(2) 0.43034(18) 0.0703(9) Uani d . 1 . .
H H9A 0.5190 0.1016 0.4644 0.084 Uiso calc R 1 . .
C C10 0.7702(6) 0.0346(2) 0.43274(17) 0.0660(9) Uani d . 1 . .
H H10A 0.7774 -0.0109 0.4689 0.079 Uiso calc R 1 . .
C C11 0.9126(5) 0.03501(19) 0.38071(16) 0.0534(7) Uani d . 1 . .
H H11A 1.0146 -0.0113 0.3818 0.064 Uiso calc R 1 . .
C C12 0.9071(4) 0.10270(16) 0.32687(14) 0.0412(6) Uani d . 1 . .
C C13 1.0523(4) 0.09894(16) 0.26639(14) 0.0397(6) Uani d . 1 . .
H H13A 1.1931 0.0778 0.2884 0.048 Uiso calc R 1 . .
C C14 0.9580(4) 0.02581(17) 0.21057(14) 0.0392(6) Uani d . 1 . .
C C15 0.6677(5) -0.02802(18) 0.09621(15) 0.0472(7) Uani d . 1 . .
C C16 0.4798(5) -0.0559(2) 0.12017(17) 0.0616(8) Uani d . 1 . .
H H16A 0.4246 -0.0231 0.1575 0.074 Uiso calc R 1 . .
C C17 0.3721(5) -0.1317(2) 0.08959(19) 0.0627(8) Uani d . 1 . .
H H17A 0.2452 -0.1505 0.1061 0.075 Uiso calc R 1 . .
C C18 0.4549(5) -0.17925(19) 0.03436(16) 0.0525(7) Uani d . 1 . .
C C19 0.6430(5) -0.15349(19) 0.01005(16) 0.0590(8) Uani d . 1 . .
H H19A 0.6984 -0.1867 -0.0270 0.071 Uiso calc R 1 . .
C C20 0.7491(5) -0.07752(19) 0.04145(16) 0.0545(7) Uani d . 1 . .
H H20A 0.8773 -0.0595 0.0254 0.065 Uiso calc R 1 . .

loop_
_atom_site_aniso_label
_atom_site_aniso_U_11
_atom_site_aniso_U_22
_atom_site_aniso_U_33
_atom_site_aniso_U_12
_atom_site_aniso_U_13
_atom_site_aniso_U_23
S1 0.0851(6) 0.0375(4) 0.0563(5) -0.0065(4) -0.0236(4) -0.0005(3)
Cl1 0.1100(8) 0.0614(5) 0.0877(7) -0.0439(5) -0.0092(6) -0.0036(4)
O1 0.0727(14) 0.0352(10) 0.0672(13) 0.0101(9) -0.0133(11) -0.0050(9)
N1 0.0417(13) 0.0450(13) 0.0655(16) 0.0110(11) 0.0080(12) 0.0063(11)
C1 0.0369(14) 0.0391(14) 0.0446(15) -0.0052(11) -0.0031(12) -0.0110(12)
C2 0.0458(17) 0.0481(16) 0.0647(19) -0.0078(13) 0.0086(14) -0.0177(14)
C3 0.065(2) 0.060(2) 0.067(2) -0.0258(17) 0.0160(17) -0.0148(16)
C4 0.071(2) 0.0448(16) 0.063(2) -0.0156(16) 0.0051(17) -0.0029(14)
C5 0.0556(18) 0.0400(15) 0.0613(19) -0.0007(13) -0.0022(15) -0.0024(13)
C6 0.0426(15) 0.0381(14) 0.0433(15) -0.0049(12) -0.0021(12) -0.0067(11)
C7 0.0476(16) 0.0404(14) 0.0436(15) 0.0016(12) 0.0026(13) -0.0078(12)
C8 0.059(2) 0.0567(18) 0.062(2) 0.0092(15) 0.0154(16) -0.0090(15)
C9 0.083(2) 0.072(2) 0.060(2) -0.002(2) 0.0257(18) -0.0017(18)
C10 0.086(2) 0.0584(19) 0.054(2) -0.0017(18) 0.0119(18) 0.0041(15)
C11 0.0609(19) 0.0470(16) 0.0505(17) 0.0069(14) -0.0002(15) -0.0012(13)
C12 0.0428(15) 0.0378(13) 0.0415(15) -0.0010(12) -0.0014(12) -0.0070(11)
C13 0.0329(14) 0.0406(14) 0.0443(15) 0.0044(11) -0.0012(11) -0.0061(11)
C14 0.0372(14) 0.0370(14) 0.0434(15) 0.0003(11) 0.0050(11) -0.0028(11)
C15 0.0544(18) 0.0388(14) 0.0444(16) -0.0044(13) -0.0102(13) 0.0012(12)
C16 0.072(2) 0.0538(19) 0.060(2) -0.0016(16) 0.0084(17) -0.0086(15)
C17 0.0531(19) 0.0609(19) 0.076(2) -0.0119(16) 0.0141(17) 0.0053(17)
C18 0.0607(19) 0.0430(15) 0.0500(17) -0.0166(14) -0.0097(14) 0.0069(13)
C19 0.078(2) 0.0481(17) 0.0500(18) -0.0111(16) 0.0060(16) -0.0104(14)
C20 0.0545(19) 0.0500(17) 0.0586(18) -0.0112(14) 0.0055(15) -0.0007(14)

loop_
_atom_type_symbol
_atom_type_description
_atom_type_scat_dispersion_real
_atom_type_scat_dispersion_imag
_atom_type_scat_source
C C 0.0033 0.0016 'International Tables Vol C Tables 4.2.6.8 and 6.1.1.4'
H H 0.0000 0.0000 'International Tables Vol C Tables 4.2.6.8 and 6.1.1.4'
N N 0.0061 0.0033 'International Tables Vol C Tables 4.2.6.8 and 6.1.1.4'
O O 0.0106 0.0060 'International Tables Vol C Tables 4.2.6.8 and 6.1.1.4'
S S 0.1246 0.1234 'International Tables Vol C Tables 4.2.6.8 and 6.1.1.4'
Cl Cl 0.1484 0.1585 'International Tables Vol C Tables 4.2.6.8 and 6.1.1.4'

loop_
_geom_angle_atom_site_label_1
_geom_angle_atom_site_label_2
_geom_angle_atom_site_label_3
_geom_angle_site_symmetry_1
_geom_angle_site_symmetry_3
_geom_angle
_geom_angle_publ_flag
C15 S1 C14 . . 99.92(12) ?
C6 N1 C7 . . 122.1(2) ?
C6 N1 H1A . . 119.0 ?
C7 N1 H1A . . 119.0 ?
C2 C1 C6 . . 118.3(2) ?
C2 C1 C13 . . 121.5(2) ?
C6 C1 C13 . . 120.2(2) ?
C3 C2 C1 . . 121.7(3) ?
C3 C2 H2A . . 119.2 ?
C1 C2 H2A . . 119.2 ?
C2 C3 C4 . . 119.2(3) ?
C2 C3 H3A . . 120.4 ?
C4 C3 H3A . . 120.4 ?
C5 C4 C3 . . 120.4(3) ?
C5 C4 H4A . . 119.8 ?
C3 C4 H4A . . 119.8 ?
C4 C5 C6 . . 120.6(3) ?
C4 C5 H5A . . 119.7 ?
C6 C5 H5A . . 119.7 ?
N1 C6 C5 . . 120.3(2) ?
N1 C6 C1 . . 119.9(2) ?
C5 C6 C1 . . 119.8(3) ?
N1 C7 C8 . . 120.7(2) ?
N1 C7 C12 . . 120.0(2) ?
C8 C7 C12 . . 119.3(3) ?
C9 C8 C7 . . 120.5(3) ?
C9 C8 H8A . . 119.8 ?
C7 C8 H8A . . 119.8 ?
C10 C9 C8 . . 120.6(3) ?
C10 C9 H9A . . 119.7 ?
C8 C9 H9A . . 119.7 ?
C9 C10 C11 . . 119.1(3) ?
C9 C10 H10A . . 120.4 ?
C11 C10 H10A . . 120.4 ?
C10 C11 C12 . . 121.6(3) ?
C10 C11 H11A . . 119.2 ?
C12 C11 H11A . . 119.2 ?
C11 C12 C7 . . 118.9(3) ?
C11 C12 C13 . . 121.4(2) ?
C7 C12 C13 . . 119.7(2) ?
C1 C13 C12 . . 112.2(2) ?
C1 C13 C14 . . 113.2(2) ?
C12 C13 C14 . . 106.4(2) ?
C1 C13 H13A . . 108.3 ?
C12 C13 H13A . . 108.3 ?
C14 C13 H13A . . 108.3 ?
O1 C14 C13 . . 123.4(2) ?
O1 C14 S1 . . 123.3(2) ?
C13 C14 S1 . . 113.29(17) ?
C16 C15 C20 . . 119.1(3) ?
C16 C15 S1 . . 119.9(2) ?
C20 C15 S1 . . 120.9(2) ?
C15 C16 C17 . . 120.8(3) ?
C15 C16 H16A . . 119.6 ?
C17 C16 H16A . . 119.6 ?
C18 C17 C16 . . 119.0(3) ?
C18 C17 H17A . . 120.5 ?
C16 C17 H17A . . 120.5 ?
C19 C18 C17 . . 121.3(3) ?
C19 C18 Cl1 . . 119.1(2) ?
C17 C18 Cl1 . . 119.6(2) ?
C18 C19 C20 . . 118.9(3) ?
C18 C19 H19A . . 120.5 ?
C20 C19 H19A . . 120.5 ?
C15 C20 C19 . . 120.8(3) ?
C15 C20 H20A . . 119.6 ?
C19 C20 H20A . . 119.6 ?

loop_
_geom_bond_atom_site_label_1
_geom_bond_atom_site_label_2
_geom_bond_site_symmetry_2
_geom_bond_distance
_geom_bond_publ_flag
S1 C15 . 1.772(3) ?
S1 C14 . 1.777(3) ?
Cl1 C18 . 1.737(3) ?
O1 C14 . 1.198(3) ?
N1 C6 . 1.381(3) ?
N1 C7 . 1.389(3) ?
N1 H1A . 0.8600 ?
C1 C2 . 1.389(4) ?
C1 C6 . 1.399(4) ?
C1 C13 . 1.506(3) ?
C2 C3 . 1.380(4) ?
C2 H2A . 0.9300 ?
C3 C4 . 1.380(4) ?
C3 H3A . 0.9300 ?
C4 C5 . 1.371(4) ?
C4 H4A . 0.9300 ?
C5 C6 . 1.390(4) ?
C5 H5A . 0.9300 ?
C7 C8 . 1.391(4) ?
C7 C12 . 1.398(3) ?
C8 C9 . 1.378(4) ?
C8 H8A . 0.9300 ?
C9 C10 . 1.373(4) ?
C9 H9A . 0.9300 ?
C10 C11 . 1.380(4) ?
C10 H10A . 0.9300 ?
C11 C12 . 1.385(4) ?
C11 H11A . 0.9300 ?
C12 C13 . 1.514(4) ?
C13 C14 . 1.539(3) ?
C13 H13A . 0.9800 ?
C15 C16 . 1.373(4) ?
C15 C20 . 1.376(4) ?
C16 C17 . 1.378(4) ?
C16 H16A . 0.9300 ?
C17 C18 . 1.372(4) ?
C17 H17A . 0.9300 ?
C18 C19 . 1.368(4) ?
C19 C20 . 1.380(4) ?
C19 H19A . 0.9300 ?
C20 H20A . 0.9300 ?

loop_
_geom_hbond_atom_site_label_D
_geom_hbond_atom_site_label_H
_geom_hbond_atom_site_label_A
_geom_hbond_site_symmetry_A
_geom_hbond_distance_DH
_geom_hbond_distance_HA
_geom_hbond_distance_DA
_geom_hbond_angle_DHA
N1 H1A O1 2_655 0.86 2.54 3.283(3) 145.1

loop_
_geom_torsion_atom_site_label_1
_geom_torsion_atom_site_label_2
_geom_torsion_atom_site_label_3
_geom_torsion_atom_site_label_4
_geom_torsion_site_symmetry_1
_geom_torsion_site_symmetry_2
_geom_torsion_site_symmetry_3
_geom_torsion_site_symmetry_4
_geom_torsion
_geom_torsion_publ_flag
C6 C1 C2 C3 . . . . -2.0(4) ?
C13 C1 C2 C3 . . . . 175.6(2) ?
C1 C2 C3 C4 . . . . -0.2(4) ?
C2 C3 C4 C5 . . . . 1.7(4) ?
C3 C4 C5 C6 . . . . -0.9(4) ?
C7 N1 C6 C5 . . . . -165.4(2) ?
C7 N1 C6 C1 . . . . 14.2(4) ?
C4 C5 C6 N1 . . . . 178.2(3) ?
C4 C5 C6 C1 . . . . -1.4(4) ?
C2 C1 C6 N1 . . . . -176.8(2) ?
C13 C1 C6 N1 . . . . 5.6(4) ?
C2 C1 C6 C5 . . . . 2.8(4) ?
C13 C1 C6 C5 . . . . -174.8(2) ?
C6 N1 C7 C8 . . . . 165.7(3) ?
C6 N1 C7 C12 . . . . -13.5(4) ?
N1 C7 C8 C9 . . . . -177.2(3) ?
C12 C7 C8 C9 . . . . 2.0(4) ?
C7 C8 C9 C10 . . . . 0.2(5) ?
C8 C9 C10 C11 . . . . -1.7(5) ?
C9 C10 C11 C12 . . . . 0.9(5) ?
C10 C11 C12 C7 . . . . 1.3(4) ?
C10 C11 C12 C13 . . . . -175.3(3) ?
N1 C7 C12 C11 . . . . 176.5(2) ?
C8 C7 C12 C11 . . . . -2.7(4) ?
N1 C7 C12 C13 . . . . -6.9(4) ?
C8 C7 C12 C13 . . . . 173.9(2) ?
C2 C1 C13 C12 . . . . 159.2(2) ?
C6 C1 C13 C12 . . . . -23.3(3) ?
C2 C1 C13 C14 . . . . -80.3(3) ?
C6 C1 C13 C14 . . . . 97.2(3) ?
C11 C12 C13 C1 . . . . -159.6(2) ?
C7 C12 C13 C1 . . . . 23.8(3) ?
C11 C12 C13 C14 . . . . 76.1(3) ?
C7 C12 C13 C14 . . . . -100.5(3) ?
C1 C13 C14 O1 . . . . 156.3(3) ?
C12 C13 C14 O1 . . . . -80.0(3) ?
C1 C13 C14 S1 . . . . -26.6(3) ?
C12 C13 C14 S1 . . . . 97.1(2) ?
C15 S1 C14 O1 . . . . 11.1(3) ?
C15 S1 C14 C13 . . . . -166.00(19) ?
C14 S1 C15 C16 . . . . 89.1(2) ?
C14 S1 C15 C20 . . . . -93.6(2) ?
C20 C15 C16 C17 . . . . -0.6(4) ?
S1 C15 C16 C17 . . . . 176.8(2) ?
C15 C16 C17 C18 . . . . -0.3(5) ?
C16 C17 C18 C19 . . . . 1.0(5) ?
C16 C17 C18 Cl1 . . . . -178.3(2) ?
C17 C18 C19 C20 . . . . -0.8(4) ?
Cl1 C18 C19 C20 . . . . 178.5(2) ?
C16 C15 C20 C19 . . . . 0.8(4) ?
S1 C15 C20 C19 . . . . -176.6(2) ?
C18 C19 C20 C15 . . . . -0.2(4) ?

loop_
_cod_related_entry_id
_cod_related_entry_database
_cod_related_entry_code
1 ChemSpider 24741675
